data_4126595
loop_
_publ_author_name
'Petermayer, Christian'
'Thumser, Stefan'
'Kink, Florian'
'Mayer, Peter'
'Dube, Henry'

_publ_section_title
;
 Hemiindigo - Highly Bistable Photoswitching at the Biooptical Window.
;
_journal_name_full 'Journal of the American Chemical Society'
_journal_paper_doi 10.1021/jacs.7b07531
_journal_year 2017
_chemical_formula_moiety 'C21 H20 N2 O'
_chemical_formula_sum 'C21 H20 N2 O'
_chemical_formula_weight 316.39
_chemical_name_common CP198-C2
_space_group_crystal_system orthorhombic
_space_group_IT_number 61
_space_group_name_Hall '-P 2ac 2ab'
_space_group_name_H-M_alt 'P b c a'
_symmetry_space_group_name_Hall '-P 2ac 2ab'
_symmetry_space_group_name_H-M 'P b c a'
_atom_sites_solution_hydrogens mixed
_audit_block_code C21H20N2O_vv222_carell
_audit_creation_method 'APEX3 v2016.5-0'
_audit_update_record 30-Mar-17
_cell_angle_alpha 90
_cell_angle_beta 90
_cell_angle_gamma 90
_cell_formula_units_Z 8
_cell_length_a 10.6721(3)
_cell_length_b 12.1232(3)
_cell_length_c 25.2806(7)
_cell_measurement_reflns_used 9110
_cell_measurement_temperature 123.(2)
_cell_measurement_theta_max 26.3574
_cell_measurement_theta_min 3.2233
_cell_volume 3270.80(15)
_computing_cell_refinement 'SAINT V8.37A (Bruker AXS Inc., 2015)'
_computing_data_collection 'APEX3 v2016.5-0, Bruker AXS (2016)'
_computing_data_reduction 'SAINT V8.37A (Bruker AXS Inc., 2015)'
_computing_molecular_graphics 'shelXle (C.B. Huebschle, rev 786)'
_computing_structure_refinement 'SHELXL-2014/7 (Sheldrick, 2014)'
_computing_structure_solution 'XT, VERSION 2014/5'
_diffrn_ambient_temperature 123.(2)
_diffrn_detector_area_resol_mean 7.4074
_diffrn_measured_fraction_theta_full 0.998
_diffrn_measured_fraction_theta_max 0.998
_diffrn_measurement_device 'fixed-chi three-circle diffractometer'
_diffrn_measurement_device_type 'Bruker D8 Venture TXS'
_diffrn_measurement_method 'mix of phi and omega scans'
_diffrn_radiation_monochromator 'focusing mirrors'
_diffrn_radiation_type MoK\a
_diffrn_radiation_wavelength 0.71073
_diffrn_reflns_av_R_equivalents 0.0424
_diffrn_reflns_av_unetI/netI 0.0254
_diffrn_reflns_Laue_measured_fraction_full 0.998
_diffrn_reflns_Laue_measured_fraction_max 0.998
_diffrn_reflns_limit_h_max 10
_diffrn_reflns_limit_h_min -13
_diffrn_reflns_limit_k_max 14
_diffrn_reflns_limit_k_min -15
_diffrn_reflns_limit_l_max 31
_diffrn_reflns_limit_l_min -30
_diffrn_reflns_number 25082
_diffrn_reflns_point_group_measured_fraction_full 0.998
_diffrn_reflns_point_group_measured_fraction_max 0.998
_diffrn_reflns_theta_full 25.242
_diffrn_reflns_theta_max 26.370
_diffrn_reflns_theta_min 3.223
_diffrn_source 'rotating anode (TXS)'
_diffrn_source_current 50
_diffrn_source_power 2.5
_diffrn_source_type 'Bruker TXS'
_diffrn_source_voltage 50
_exptl_absorpt_coefficient_mu 0.080
_exptl_absorpt_correction_T_max 0.9705
_exptl_absorpt_correction_T_min 0.9040
_exptl_absorpt_correction_type multi-scan
_exptl_absorpt_process_details
;
SADABS-2016/2 - Bruker AXS area detector scaling and absorption correction
;
_exptl_crystal_colour red
_exptl_crystal_density_diffrn 1.285
_exptl_crystal_density_method 'not measured'
_exptl_crystal_description block
_exptl_crystal_F_000 1344
_exptl_crystal_size_max 0.080
_exptl_crystal_size_mid 0.040
_exptl_crystal_size_min 0.030
_refine_diff_density_max 0.223
_refine_diff_density_min -0.236
_refine_diff_density_rms 0.043
_refine_ls_extinction_method none
_refine_ls_goodness_of_fit_ref 1.057
_refine_ls_hydrogen_treatment mixed
_refine_ls_matrix_type full
_refine_ls_number_parameters 221
_refine_ls_number_reflns 3334
_refine_ls_number_restraints 0
_refine_ls_restrained_S_all 1.057
_refine_ls_R_factor_all 0.0499
_refine_ls_R_factor_gt 0.0389
_refine_ls_shift/su_max 0.000
_refine_ls_shift/su_mean 0.000
_refine_ls_structure_factor_coef Fsqd
_refine_ls_weighting_details 'w=1/[\s^2^(Fo^2^)+(0.0348P)^2^+1.7236P] where P=(Fo^2^+2Fc^2^)/3'
_refine_ls_weighting_scheme calc
_refine_ls_wR_factor_gt 0.0878
_refine_ls_wR_factor_ref 0.0939
_reflns_Friedel_coverage 0.000
_reflns_number_gt 2783
_reflns_number_total 3334
_reflns_threshold_expression 'I > 2\s(I)'
_cod_data_source_file ja7b07531_si_002.cif
_cod_data_source_block vv222
_cod_depositor_comments
;
The following automatic conversions were performed:

'_exptl_absorpt_correction_type' value 'Multi-Scan' changed to
'multi-scan' according to
/home/data/users/saulius/crontab/automatic-downloads/rss-feeds/ACS/lib/dictionaries/cif_core.dic
dictionary named 'cif_core.dic' version 2.4.2 from 2011-04-26.

Automatic conversion script
Id: cif_fix_values 4973 2017-02-22 13:04:09Z antanas 
;
_cod_database_code 4126595
_shelx_estimated_absorpt_t_min 0.994
_shelx_estimated_absorpt_t_max 0.998
_shelx_space_group_comment
;
The symmetry employed for this shelxl refinement is uniquely defined
by the following loop, which should always be used as a source of
symmetry information in preference to the above space-group names.
They are only intended as comments.
;

loop_
_space_group_symop_operation_xyz
'x, y, z'
'-x+1/2, -y, z+1/2'
'-x, y+1/2, -z+1/2'
'x+1/2, -y+1/2, -z'
'-x, -y, -z'
'x-1/2, y, -z-1/2'
'x, -y-1/2, z-1/2'
'-x-1/2, y-1/2, z'

loop_
_atom_site_label
_atom_site_type_symbol
_atom_site_fract_x
_atom_site_fract_y
_atom_site_fract_z
_atom_site_U_iso_or_equiv
_atom_site_adp_type
_atom_site_occupancy
_atom_site_site_symmetry_order
_atom_site_calc_flag
_atom_site_refinement_flags_posn
_atom_site_refinement_flags_adp
O1 O 0.20695(9) 0.19753(7) 0.42336(4) 0.0205(2) Uani 1 1 d . .
N1 N 0.28989(11) 0.47031(9) 0.45672(4) 0.0181(3) Uani 1 1 d . .
H1 H 0.3038(16) 0.5404(15) 0.4466(7) 0.032(5) Uiso 1 1 d . .
N2 N 0.69928(11) 0.66279(9) 0.27289(5) 0.0195(3) Uani 1 1 d . .
C1 C 0.20170(13) 0.44569(11) 0.49523(5) 0.0171(3) Uani 1 1 d . .
C2 C 0.15736(14) 0.51350(11) 0.53556(6) 0.0220(3) Uani 1 1 d . .
H2 H 0.1869 0.5869 0.5396 0.026 Uiso 1 1 calc R U
C3 C 0.06877(14) 0.46979(12) 0.56948(6) 0.0244(3) Uani 1 1 d . .
H3 H 0.0366 0.5148 0.5971 0.029 Uiso 1 1 calc R U
C4 C 0.02464(14) 0.36103(12) 0.56449(6) 0.0242(3) Uani 1 1 d . .
H4 H -0.0362 0.3338 0.5886 0.029 Uiso 1 1 calc R U
C5 C 0.06927(14) 0.29371(12) 0.52474(5) 0.0212(3) Uani 1 1 d . .
H5 H 0.0404 0.2199 0.5213 0.025 Uiso 1 1 calc R U
C6 C 0.15803(13) 0.33683(10) 0.48966(5) 0.0171(3) Uani 1 1 d . .
C7 C 0.21757(12) 0.29103(10) 0.44272(5) 0.0160(3) Uani 1 1 d . .
C8 C 0.29834(12) 0.38092(10) 0.42150(5) 0.0160(3) Uani 1 1 d . .
C9 C 0.36513(12) 0.37057(10) 0.37655(5) 0.0165(3) Uani 1 1 d . .
H9 H 0.3524 0.3032 0.3582 0.020 Uiso 1 1 calc R U
C10 C 0.45316(12) 0.44525(10) 0.35163(5) 0.0158(3) Uani 1 1 d . .
C11 C 0.50598(12) 0.53671(11) 0.37735(5) 0.0174(3) Uani 1 1 d . .
H11 H 0.4847 0.5500 0.4133 0.021 Uiso 1 1 calc R U
C12 C 0.58781(12) 0.60816(11) 0.35239(5) 0.0174(3) Uani 1 1 d . .
C13 C 0.64180(14) 0.70464(12) 0.38334(6) 0.0235(3) Uani 1 1 d . .
H13A H 0.7036 0.6765 0.4093 0.028 Uiso 1 1 calc R U
H13B H 0.5736 0.7411 0.4033 0.028 Uiso 1 1 calc R U
C14 C 0.70521(15) 0.78922(12) 0.34776(6) 0.0266(3) Uani 1 1 d . .
H14A H 0.6410 0.8366 0.3309 0.032 Uiso 1 1 calc R U
H14B H 0.7610 0.8368 0.3692 0.032 Uiso 1 1 calc R U
C15 C 0.78063(14) 0.73102(12) 0.30563(6) 0.0249(3) Uani 1 1 d . .
H15A H 0.8236 0.7862 0.2832 0.030 Uiso 1 1 calc R U
H15B H 0.8453 0.6842 0.3225 0.030 Uiso 1 1 calc R U
C16 C 0.74984(14) 0.63354(11) 0.22129(5) 0.0207(3) Uani 1 1 d . .
H16A H 0.8226 0.5837 0.2259 0.025 Uiso 1 1 calc R U
H16B H 0.7792 0.7010 0.2030 0.025 Uiso 1 1 calc R U
C17 C 0.65123(13) 0.57697(11) 0.18793(6) 0.0214(3) Uani 1 1 d . .
H17A H 0.6863 0.5585 0.1528 0.026 Uiso 1 1 calc R U
H17B H 0.5789 0.6269 0.1827 0.026 Uiso 1 1 calc R U
C18 C 0.60873(15) 0.47219(12) 0.21578(6) 0.0237(3) Uani 1 1 d . .
H18A H 0.5365 0.4401 0.1966 0.028 Uiso 1 1 calc R U
H18B H 0.6776 0.4175 0.2154 0.028 Uiso 1 1 calc R U
C19 C 0.57134(13) 0.49581(10) 0.27236(5) 0.0167(3) Uani 1 1 d . .
C20 C 0.48911(12) 0.42689(10) 0.29892(5) 0.0162(3) Uani 1 1 d . .
H20 H 0.4558 0.3649 0.2808 0.019 Uiso 1 1 calc R U
C21 C 0.62099(12) 0.58916(10) 0.29898(5) 0.0166(3) Uani 1 1 d . .

loop_
_atom_site_aniso_label
_atom_site_aniso_U_11
_atom_site_aniso_U_22
_atom_site_aniso_U_33
_atom_site_aniso_U_23
_atom_site_aniso_U_13
_atom_site_aniso_U_12
O1 0.0253(5) 0.0130(4) 0.0233(5) -0.0009(4) 0.0019(4) -0.0023(4)
N1 0.0232(6) 0.0127(5) 0.0184(6) -0.0011(4) 0.0052(5) -0.0021(4)
N2 0.0188(6) 0.0197(6) 0.0199(6) 0.0008(5) 0.0032(5) -0.0040(5)
C1 0.0177(6) 0.0175(6) 0.0162(7) 0.0019(5) -0.0004(5) -0.0001(5)
C2 0.0264(8) 0.0194(7) 0.0203(7) -0.0036(5) 0.0018(6) -0.0016(6)
C3 0.0266(8) 0.0279(8) 0.0187(7) -0.0051(6) 0.0055(6) 0.0013(6)
C4 0.0240(8) 0.0297(8) 0.0190(7) 0.0012(6) 0.0060(6) -0.0048(6)
C5 0.0229(7) 0.0205(7) 0.0203(7) 0.0022(5) 0.0009(6) -0.0044(6)
C6 0.0189(7) 0.0163(6) 0.0163(7) 0.0012(5) -0.0011(6) -0.0006(5)
C7 0.0165(7) 0.0137(6) 0.0178(7) 0.0022(5) -0.0024(5) 0.0009(5)
C8 0.0180(7) 0.0125(6) 0.0176(7) 0.0010(5) -0.0004(6) 0.0014(5)
C9 0.0184(7) 0.0138(6) 0.0173(7) 0.0000(5) -0.0010(5) 0.0011(5)
C10 0.0166(6) 0.0138(6) 0.0171(7) 0.0022(5) 0.0010(5) 0.0029(5)
C11 0.0176(7) 0.0194(6) 0.0152(7) -0.0001(5) 0.0022(5) 0.0020(5)
C12 0.0158(6) 0.0165(6) 0.0200(7) -0.0009(5) 0.0002(6) 0.0012(5)
C13 0.0235(7) 0.0244(7) 0.0228(8) -0.0059(6) 0.0028(6) -0.0060(6)
C14 0.0290(8) 0.0210(7) 0.0298(8) -0.0037(6) -0.0015(7) -0.0066(6)
C15 0.0221(7) 0.0271(7) 0.0256(8) 0.0025(6) -0.0007(6) -0.0095(6)
C16 0.0188(7) 0.0226(7) 0.0205(7) 0.0055(6) 0.0042(6) 0.0007(5)
C17 0.0229(7) 0.0248(7) 0.0165(7) 0.0045(6) 0.0028(6) 0.0017(6)
C18 0.0300(8) 0.0227(7) 0.0184(7) -0.0014(6) 0.0053(6) -0.0045(6)
C19 0.0169(7) 0.0164(6) 0.0167(7) 0.0017(5) 0.0007(5) 0.0031(5)
C20 0.0164(6) 0.0143(6) 0.0178(7) -0.0017(5) -0.0009(5) 0.0018(5)
C21 0.0144(6) 0.0154(6) 0.0200(7) 0.0027(5) 0.0007(5) 0.0027(5)

loop_
_atom_type_symbol
_atom_type_description
_atom_type_scat_dispersion_real
_atom_type_scat_dispersion_imag
_atom_type_scat_source
C C 0.0033 0.0016 'International Tables Vol C Tables 4.2.6.8 and 6.1.1.4'
H H 0.0000 0.0000 'International Tables Vol C Tables 4.2.6.8 and 6.1.1.4'
N N 0.0061 0.0033 'International Tables Vol C Tables 4.2.6.8 and 6.1.1.4'
O O 0.0106 0.0060 'International Tables Vol C Tables 4.2.6.8 and 6.1.1.4'

loop_
_geom_angle_atom_site_label_1
_geom_angle_atom_site_label_2
_geom_angle_atom_site_label_3
_geom_angle
C1 N1 C8 108.81(11)
C1 N1 H1 121.0(11)
C8 N1 H1 122.5(11)
C21 N2 C16 119.46(11)
C21 N2 C15 116.98(12)
C16 N2 C15 115.24(11)
N1 C1 C2 128.14(12)
N1 C1 C6 110.89(12)
C2 C1 C6 120.97(13)
C3 C2 C1 117.42(13)
C3 C2 H2 121.3
C1 C2 H2 121.3
C2 C3 C4 122.22(13)
C2 C3 H3 118.9
C4 C3 H3 118.9
C5 C4 C3 120.30(13)
C5 C4 H4 119.8
C3 C4 H4 119.8
C4 C5 C6 118.33(13)
C4 C5 H5 120.8
C6 C5 H5 120.8
C5 C6 C1 120.76(13)
C5 C6 C7 132.04(12)
C1 C6 C7 107.15(12)
O1 C7 C6 129.09(12)
O1 C7 C8 125.42(12)
C6 C7 C8 105.49(11)
C9 C8 N1 129.80(12)
C9 C8 C7 122.81(12)
N1 C8 C7 107.39(11)
C8 C9 C10 130.66(12)
C8 C9 H9 114.7
C10 C9 H9 114.7
C11 C10 C20 117.07(12)
C11 C10 C9 123.55(12)
C20 C10 C9 119.38(12)
C12 C11 C10 122.49(13)
C12 C11 H11 118.8
C10 C11 H11 118.8
C11 C12 C21 119.45(12)
C11 C12 C13 119.10(12)
C21 C12 C13 121.44(12)
C12 C13 C14 112.48(12)
C12 C13 H13A 109.1
C14 C13 H13A 109.1
C12 C13 H13B 109.1
C14 C13 H13B 109.1
H13A C13 H13B 107.8
C15 C14 C13 109.82(12)
C15 C14 H14A 109.7
C13 C14 H14A 109.7
C15 C14 H14B 109.7
C13 C14 H14B 109.7
H14A C14 H14B 108.2
N2 C15 C14 110.38(12)
N2 C15 H15A 109.6
C14 C15 H15A 109.6
N2 C15 H15B 109.6
C14 C15 H15B 109.6
H15A C15 H15B 108.1
N2 C16 C17 110.63(12)
N2 C16 H16A 109.5
C17 C16 H16A 109.5
N2 C16 H16B 109.5
C17 C16 H16B 109.5
H16A C16 H16B 108.1
C16 C17 C18 109.14(12)
C16 C17 H17A 109.9
C18 C17 H17A 109.9
C16 C17 H17B 109.9
C18 C17 H17B 109.9
H17A C17 H17B 108.3
C19 C18 C17 110.99(11)
C19 C18 H18A 109.4
C17 C18 H18A 109.4
C19 C18 H18B 109.4
C17 C18 H18B 109.4
H18A C18 H18B 108.0
C20 C19 C21 119.18(12)
C20 C19 C18 120.75(12)
C21 C19 C18 120.07(12)
C19 C20 C10 122.50(12)
C19 C20 H20 118.7
C10 C20 H20 118.7
N2 C21 C12 119.93(12)
N2 C21 C19 120.78(12)
C12 C21 C19 119.27(12)

loop_
_geom_bond_atom_site_label_1
_geom_bond_atom_site_label_2
_geom_bond_distance
O1 C7 1.2398(15)
N1 C1 1.3867(17)
N1 C8 1.4055(17)
N1 H1 0.900(18)
N2 C21 1.3892(17)
N2 C16 1.4555(18)
N2 C15 1.4569(18)
C1 C2 1.3924(19)
C1 C6 1.4066(18)
C2 C3 1.382(2)
C2 H2 0.9500
C3 C4 1.406(2)
C3 H3 0.9500
C4 C5 1.379(2)
C4 H4 0.9500
C5 C6 1.3991(19)
C5 H5 0.9500
C6 C7 1.4561(19)
C7 C8 1.4895(18)
C8 C9 1.3473(19)
C9 C10 1.4488(18)
C9 H9 0.9500
C10 C11 1.4036(18)
C10 C20 1.4045(19)
C11 C12 1.3825(19)
C11 H11 0.9500
C12 C21 1.4148(19)
C12 C13 1.5206(18)
C13 C14 1.523(2)
C13 H13A 0.9900
C13 H13B 0.9900
C14 C15 1.510(2)
C14 H14A 0.9900
C14 H14B 0.9900
C15 H15A 0.9900
C15 H15B 0.9900
C16 C17 1.513(2)
C16 H16A 0.9900
C16 H16B 0.9900
C17 C18 1.5215(19)
C17 H17A 0.9900
C17 H17B 0.9900
C18 C19 1.5124(19)
C18 H18A 0.9900
C18 H18B 0.9900
C19 C20 1.3853(18)
C19 C21 1.4193(19)
C20 H20 0.9500

loop_
_geom_hbond_atom_site_label_D
_geom_hbond_atom_site_label_H
_geom_hbond_atom_site_label_A
_geom_hbond_distance_DH
_geom_hbond_distance_HA
_geom_hbond_distance_DA
_geom_hbond_angle_DHA
_geom_hbond_site_symmetry_A
N1 H1 O1 0.900(18) 1.996(18) 2.8810(14) 167.2(16) 8_665

loop_
_geom_torsion_atom_site_label_1
_geom_torsion_atom_site_label_2
_geom_torsion_atom_site_label_3
_geom_torsion_atom_site_label_4
_geom_torsion
C8 N1 C1 C2 -175.05(14)
C8 N1 C1 C6 5.37(16)
N1 C1 C2 C3 -179.86(14)
C6 C1 C2 C3 -0.3(2)
C1 C2 C3 C4 0.6(2)
C2 C3 C4 C5 -0.1(2)
C3 C4 C5 C6 -0.5(2)
C4 C5 C6 C1 0.8(2)
C4 C5 C6 C7 -176.09(14)
N1 C1 C6 C5 179.27(12)
C2 C1 C6 C5 -0.3(2)
N1 C1 C6 C7 -3.17(15)
C2 C1 C6 C7 177.22(13)
C5 C6 C7 O1 -3.5(3)
C1 C6 C7 O1 179.31(13)
C5 C6 C7 C8 177.04(14)
C1 C6 C7 C8 -0.13(14)
C1 N1 C8 C9 175.37(14)
C1 N1 C8 C7 -5.26(15)
O1 C7 C8 C9 3.2(2)
C6 C7 C8 C9 -177.31(12)
O1 C7 C8 N1 -176.19(13)
C6 C7 C8 N1 3.27(14)
N1 C8 C9 C10 3.3(2)
C7 C8 C9 C10 -176.02(13)
C8 C9 C10 C11 14.5(2)
C8 C9 C10 C20 -165.48(14)
C20 C10 C11 C12 1.41(19)
C9 C10 C11 C12 -178.61(12)
C10 C11 C12 C21 -0.3(2)
C10 C11 C12 C13 -179.39(12)
C11 C12 C13 C14 -166.91(13)
C21 C12 C13 C14 14.04(19)
C12 C13 C14 C15 -41.60(17)
C21 N2 C15 C14 -52.10(16)
C16 N2 C15 C14 159.68(12)
C13 C14 C15 N2 60.84(16)
C21 N2 C16 C17 40.66(17)
C15 N2 C16 C17 -171.96(11)
N2 C16 C17 C18 -60.36(15)
C16 C17 C18 C19 51.67(16)
C17 C18 C19 C20 156.09(13)
C17 C18 C19 C21 -24.20(18)
C21 C19 C20 C10 -0.4(2)
C18 C19 C20 C10 179.27(13)
C11 C10 C20 C19 -1.01(19)
C9 C10 C20 C19 179.01(12)
C16 N2 C21 C12 169.69(12)
C15 N2 C21 C12 22.86(18)
C16 N2 C21 C19 -11.66(19)
C15 N2 C21 C19 -158.49(12)
C11 C12 C21 N2 177.50(12)
C13 C12 C21 N2 -3.46(19)
C11 C12 C21 C19 -1.17(19)
C13 C12 C21 C19 177.87(12)
C20 C19 C21 N2 -177.12(12)
C18 C19 C21 N2 3.17(19)
C20 C19 C21 C12 1.54(19)
C18 C19 C21 C12 -178.17(13)
